data_4100377
loop_
_publ_author_name
'Olivier Seneque'
'Marie-No\"elle Rager'
'Michel Giorgi'
'Thierry Prang\'e'
'Alain Tomas'
'Olivia Reinaud'

_publ_section_title
;
Biomimetic Zinc Funnel Complexes Based on Calix[6]N3ArO Ligands:
an Acid-Base Switch for Guest Binding
;
_journal_name_full 'Journal of the American Chemical Society'
_journal_year 2005
_chemical_formula_moiety 'C96 H128 Cl1 N5 O11 Zn'
_chemical_formula_sum 'C99 H146 Cl N5 O17 Zn'
_chemical_formula_weight 1779.06
_chemical_name_common
;
calix[6]arene 1,3,5, tri-methoxy, 2,4, di-imidazoyl, 6-benzyl tris-
terbutyl phenol, zinc complex, hydrate and methanol solvate,
 perchlorate salt
;
_space_group_IT_number 2
_symmetry_cell_setting triclinic
_symmetry_space_group_name_Hall '-P 1'
_symmetry_space_group_name_H-M 'P -1'
_cell_angle_alpha 77.2(1)
_cell_angle_beta 89.8(1)
_cell_angle_gamma 63.4(1)
_cell_formula_units_Z 2
_cell_length_a 16.588(2)
_cell_length_b 16.697(2)
_cell_length_c 22.305(2)
_cell_measurement_temperature 173(2)
_cell_volume 5354(4)
_diffrn_ambient_temperature 173(2)
_exptl_crystal_density_diffrn 1.104
_cod_depositor_comments
;
The following automatic conversions were performed:
'_atom_site_calc_flag' value 'Calc' changed to 'calc' according to
'/home/saulius/struct/CIF-dictionaries/cif_core.dic' dictionary named
'cif_core.dic' version 2.4.1 from 2010-06-29.

Automatic conversion script
Id: cif_fix_enum 1527 2010-12-29 10:47:43Z saulius 
;
_cod_original_formula_sum 'C99 H146 Cl1 N5 O17 Zn'
_cod_database_code 4100377

loop_
_symmetry_equiv_pos_as_xyz
'x, y, z'
'-x, -y, -z'

loop_
_atom_site_label
_atom_site_type_symbol
_atom_site_fract_x
_atom_site_fract_y
_atom_site_fract_z
_atom_site_U_iso_or_equiv
_atom_site_adp_type
_atom_site_occupancy
_atom_site_symmetry_multiplicity
_atom_site_calc_flag
_atom_site_refinement_flags
_atom_site_disorder_assembly
_atom_site_disorder_group
Zn1 Zn 0.34228(5) 0.52407(5) 0.76587(3) 0.0725(4) Uani 1 1 d . . .
C1 C 0.5964(5) 0.1793(5) 0.8741(3) 0.0771(19) Uani 1 1 d . . .
C2 C 0.6028(5) 0.1101(5) 0.9252(3) 0.081(2) Uani 1 1 d . . .
C3 C 0.6877(5) 0.0330(5) 0.9439(3) 0.093(2) Uani 1 1 d . . .
H3 H 0.6937 -0.0132 0.9784 0.111 Uiso 1 1 calc R . .
C4 C 0.7645(5) 0.0221(5) 0.9129(3) 0.087(2) Uani 1 1 d . . .
C5 C 0.7508(5) 0.0925(5) 0.8606(3) 0.084(2) Uani 1 1 d . . .
H5 H 0.7996 0.0865 0.8382 0.101 Uiso 1 1 calc R . .
C6 C 0.6684(5) 0.1710(5) 0.8403(3) 0.0765(19) Uani 1 1 d . . .
C7 C 0.4887(5) 0.3274(5) 0.8895(3) 0.0817(19) Uani 1 1 d . . .
H71 H 0.5189 0.2983 0.9313 0.098 Uiso 1 1 calc R . .
H72 H 0.4238 0.3563 0.8921 0.098 Uiso 1 1 calc R . .
C8 C 0.5156(5) 0.4001(5) 0.8606(3) 0.0774(18) Uani 1 1 d . . .
C9 C 0.5163(7) 0.5214(6) 0.8006(3) 0.103(3) Uani 1 1 d . . .
H9 H 0.4973 0.5768 0.7707 0.124 Uiso 1 1 calc R . .
C10 C 0.5975(7) 0.4749(7) 0.8360(4) 0.110(3) Uani 1 1 d . . .
H10 H 0.6440 0.4917 0.8347 0.132 Uiso 1 1 calc R . .
C11 C 0.6729(6) 0.3270(7) 0.9217(4) 0.124(3) Uani 1 1 d . . .
H111 H 0.7218 0.3430 0.9216 0.187 Uiso 1 1 calc R . .
H112 H 0.6941 0.2679 0.9124 0.187 Uiso 1 1 calc R . .
H113 H 0.6514 0.3243 0.9617 0.187 Uiso 1 1 calc R . .
C12 C 0.6582(5) 0.2441(4) 0.7814(3) 0.0783(19) Uani 1 1 d . . .
H121 H 0.6080 0.3025 0.7836 0.094 Uiso 1 1 calc R . .
H122 H 0.7127 0.2519 0.7804 0.094 Uiso 1 1 calc R . .
C13 C 0.6416(4) 0.2227(4) 0.7208(3) 0.0628(16) Uani 1 1 d . . .
C14 C 0.6577(4) 0.1362(4) 0.7163(3) 0.0679(17) Uani 1 1 d . . .
H14 H 0.6804 0.0881 0.7519 0.082 Uiso 1 1 calc R . .
C15 C 0.6416(4) 0.1167(4) 0.6604(3) 0.0680(17) Uani 1 1 d . . .
C16 C 0.6065(4) 0.1909(4) 0.6081(3) 0.0635(16) Uani 1 1 d . . .
H16 H 0.5947 0.1805 0.5706 0.076 Uiso 1 1 calc R . .
C17 C 0.5888(3) 0.2799(4) 0.6104(2) 0.0557(14) Uani 1 1 d . . .
C18 C 0.6050(4) 0.2951(4) 0.6673(3) 0.0558(15) Uani 1 1 d . . .
C19 C 0.6436(4) 0.4202(4) 0.6564(3) 0.0775(18) Uani 1 1 d . . .
H191 H 0.6194 0.4824 0.6608 0.116 Uiso 1 1 calc R . .
H192 H 0.6549 0.4194 0.6142 0.116 Uiso 1 1 calc R . .
H193 H 0.6994 0.3821 0.6830 0.116 Uiso 1 1 calc R . .
C20 C 0.5504(4) 0.3612(4) 0.5517(2) 0.0581(15) Uani 1 1 d . . .
H201 H 0.5183 0.4183 0.5646 0.070 Uiso 1 1 calc R . .
H202 H 0.6009 0.3640 0.5310 0.070 Uiso 1 1 calc R . .
C21 C 0.4877(4) 0.3565(4) 0.5060(3) 0.0577(15) Uani 1 1 d . . .
C22 C 0.5207(4) 0.3021(4) 0.4624(3) 0.0598(15) Uani 1 1 d . . .
H22 H 0.5831 0.2697 0.4621 0.072 Uiso 1 1 calc R . .
C23 C 0.4648(4) 0.2950(4) 0.4202(3) 0.0601(15) Uani 1 1 d . . .
C24 C 0.3714(4) 0.3493(4) 0.4189(2) 0.0598(15) Uani 1 1 d . . .
H24 H 0.3323 0.3488 0.3893 0.072 Uiso 1 1 calc R . .
C25 C 0.3347(4) 0.4047(3) 0.4608(2) 0.0537(14) Uani 1 1 d . . .
C26 C 0.3931(4) 0.4056(3) 0.5050(2) 0.0534(14) Uani 1 1 d . . .
C27 C 0.3523(4) 0.4020(4) 0.6066(2) 0.0559(14) Uani 1 1 d . . .
H271 H 0.4130 0.3558 0.6246 0.067 Uiso 1 1 calc R . .
H272 H 0.3177 0.3703 0.5998 0.067 Uiso 1 1 calc R . .
C28 C 0.3075(4) 0.4626(4) 0.6509(2) 0.0555(14) Uani 1 1 d . . .
H281 H 0.2573 0.5196 0.6279 0.067 Uiso 1 1 calc R . .
H282 H 0.2828 0.4311 0.6815 0.067 Uiso 1 1 calc R . .
C29 C 0.2328(4) 0.4586(4) 0.4614(2) 0.0602(15) Uani 1 1 d . . .
H291 H 0.2026 0.4709 0.4208 0.072 Uiso 1 1 calc R . .
H292 H 0.2187 0.5175 0.4703 0.072 Uiso 1 1 calc R . .
C30 C 0.1970(3) 0.4056(4) 0.5098(2) 0.0568(14) Uani 1 1 d . . .
C31 C 0.2229(3) 0.3130(4) 0.5149(3) 0.0569(14) Uani 1 1 d . . .
H31 H 0.2579 0.2854 0.4856 0.068 Uiso 1 1 calc R . .
C32 C 0.1997(4) 0.2592(4) 0.5608(3) 0.0595(15) Uani 1 1 d . . .
C33 C 0.1480(4) 0.3012(4) 0.6043(3) 0.0644(16) Uani 1 1 d . . .
H33 H 0.1330 0.2659 0.6364 0.077 Uiso 1 1 calc R . .
C34 C 0.1171(4) 0.3969(4) 0.6011(3) 0.0633(16) Uani 1 1 d . . .
C35 C 0.1426(4) 0.4478(3) 0.5528(3) 0.0554(14) Uani 1 1 d . . .
C36 C 0.0373(4) 0.6023(4) 0.5094(3) 0.0785(18) Uani 1 1 d . . .
H361 H 0.0227 0.6645 0.5104 0.118 Uiso 1 1 calc R . .
H362 H -0.0122 0.5899 0.5219 0.118 Uiso 1 1 calc R . .
H363 H 0.0479 0.5949 0.4682 0.118 Uiso 1 1 calc R . .
C37 C 0.0562(4) 0.4435(4) 0.6467(3) 0.0746(18) Uani 1 1 d . . .
H371 H 0.0711 0.4908 0.6538 0.090 Uiso 1 1 calc R . .
H372 H -0.0061 0.4742 0.6278 0.090 Uiso 1 1 calc R . .
C38 C 0.0622(4) 0.3804(4) 0.7086(3) 0.0689(17) Uani 1 1 d . . .
C39 C 0.0112(4) 0.3319(4) 0.7164(3) 0.0707(17) Uani 1 1 d . . .
H39 H -0.0291 0.3422 0.6833 0.085 Uiso 1 1 calc R . .
C40 C 0.0176(4) 0.2693(5) 0.7708(3) 0.0713(17) Uani 1 1 d . . .
C41 C 0.0760(4) 0.2580(4) 0.8195(3) 0.0748(18) Uani 1 1 d . . .
H41 H 0.0798 0.2178 0.8570 0.090 Uiso 1 1 calc R . .
C42 C 0.1299(4) 0.3038(4) 0.8156(3) 0.0692(17) Uani 1 1 d . . .
C43 C 0.1212(4) 0.3647(4) 0.7587(3) 0.0679(17) Uani 1 1 d . . .
C44 C 0.1393(5) 0.5037(4) 0.7538(3) 0.0778(18) Uani 1 1 d . . .
H441 H 0.0737 0.5291 0.7508 0.093 Uiso 1 1 calc R . .
H442 H 0.1547 0.5382 0.7187 0.093 Uiso 1 1 calc R . .
C45 C 0.1728(6) 0.5132(4) 0.8117(3) 0.0783(19) Uani 1 1 d . . .
C46 C 0.1796(9) 0.5285(7) 0.9049(5) 0.130(3) Uani 1 1 d . . .
H46 H 0.1647 0.5358 0.9442 0.156 Uiso 1 1 calc R . .
C47 C 0.2591(7) 0.5200(5) 0.8817(3) 0.105(3) Uani 1 1 d . . .
H47 H 0.3075 0.5204 0.9023 0.126 Uiso 1 1 calc R . .
C48 C 0.0368(7) 0.5306(7) 0.8694(5) 0.142(4) Uani 1 1 d . . .
H481 H 0.0120 0.5268 0.8320 0.213 Uiso 1 1 calc R . .
H482 H -0.0022 0.5884 0.8787 0.213 Uiso 1 1 calc R . .
H483 H 0.0417 0.4806 0.9028 0.213 Uiso 1 1 calc R . .
C49 C 0.1934(5) 0.2850(5) 0.8701(3) 0.0806(19) Uani 1 1 d . . .
H491 H 0.1623 0.2813 0.9067 0.097 Uiso 1 1 calc R . .
H492 H 0.2046 0.3382 0.8657 0.097 Uiso 1 1 calc R . .
C50 C 0.2832(4) 0.2007(5) 0.8817(3) 0.0662(17) Uani 1 1 d . . .
C51 C 0.2981(4) 0.1260(5) 0.8578(3) 0.0709(18) Uani 1 1 d . . .
H51 H 0.2497 0.1277 0.8357 0.085 Uiso 1 1 calc R . .
C52 C 0.3829(5) 0.0478(5) 0.8653(3) 0.0739(18) Uani 1 1 d . . .
C53 C 0.4566(4) 0.0480(5) 0.8974(3) 0.0735(18) Uani 1 1 d . . .
H53 H 0.5143 -0.0011 0.9009 0.088 Uiso 1 1 calc R . .
C54 C 0.4441(4) 0.1192(5) 0.9232(3) 0.0754(19) Uani 1 1 d . . .
C55 C 0.3568(5) 0.1956(5) 0.9154(3) 0.0750(19) Uani 1 1 d . . .
C56 C 0.3054(6) 0.2722(6) 0.9990(3) 0.111(3) Uani 1 1 d . . .
H561 H 0.2989 0.3256 1.0120 0.167 Uiso 1 1 calc R . .
H562 H 0.3445 0.2173 1.0297 0.167 Uiso 1 1 calc R . .
H563 H 0.2469 0.2744 0.9938 0.167 Uiso 1 1 calc R . .
C57 C 0.5218(4) 0.1180(5) 0.9610(3) 0.088(2) Uani 1 1 d . . .
H571 H 0.4988 0.1743 0.9752 0.106 Uiso 1 1 calc R . .
H572 H 0.5424 0.0664 0.9972 0.106 Uiso 1 1 calc R . .
C58 C 0.3840(4) 0.5630(3) 0.6436(3) 0.0591(15) Uani 1 1 d . . .
H581 H 0.4037 0.5478 0.6048 0.071 Uiso 1 1 calc R . .
H582 H 0.4315 0.5690 0.6643 0.071 Uiso 1 1 calc R . .
C59 C 0.2977(4) 0.6543(3) 0.6305(2) 0.0542(14) Uani 1 1 d . . .
C60 C 0.2561(4) 0.6952(4) 0.5698(3) 0.0583(15) Uani 1 1 d . . .
H60 H 0.2799 0.6646 0.5390 0.070 Uiso 1 1 calc R . .
C61 C 0.1798(4) 0.7807(4) 0.5548(3) 0.0618(15) Uani 1 1 d . . .
C62 C 0.1469(4) 0.8242(4) 0.6028(3) 0.0733(17) Uani 1 1 d . . .
H62 H 0.0988 0.8820 0.5936 0.07(11) Uiso 1 1 calc R . .
C63 C 0.1847(4) 0.7838(4) 0.6653(3) 0.0711(17) Uani 1 1 d . . .
C64 C 0.2643(4) 0.6973(4) 0.6794(3) 0.0651(16) Uani 1 1 d . . .
C65 C 0.8559(5) -0.0605(6) 0.9348(4) 0.116(3) Uani 1 1 d . . .
C66 C 0.8989(12) -0.0345(16) 0.9817(12) 0.373(18) Uani 1 1 d . . .
H661 H 0.9579 -0.0845 0.9979 0.560 Uiso 1 1 calc R . .
H662 H 0.8616 -0.0224 1.0149 0.560 Uiso 1 1 calc R . .
H663 H 0.9046 0.0198 0.9623 0.560 Uiso 1 1 calc R . .
C67 C 0.9160(9) -0.0787(11) 0.8896(8) 0.310(15) Uani 1 1 d . . .
H671 H 0.9724 -0.1318 0.9074 0.465 Uiso 1 1 calc R . .
H672 H 0.9267 -0.0262 0.8742 0.465 Uiso 1 1 calc R . .
H673 H 0.8903 -0.0906 0.8561 0.465 Uiso 1 1 calc R . .
C68 C 0.8513(9) -0.1374(11) 0.9726(9) 0.297(9) Uani 1 1 d . . .
H681 H 0.9115 -0.1871 0.9854 0.445 Uiso 1 1 calc R . .
H682 H 0.8172 -0.1568 0.9498 0.445 Uiso 1 1 calc R . .
H683 H 0.8221 -0.1210 1.0083 0.445 Uiso 1 1 calc R . .
C69 C 0.6596(5) 0.0186(4) 0.6586(3) 0.0814(19) Uani 1 1 d . . .
C70 C 0.6357(6) 0.0115(5) 0.5946(4) 0.114(3) Uani 1 1 d . . .
H701 H 0.6481 -0.0510 0.5964 0.172 Uiso 1 1 calc R . .
H702 H 0.6714 0.0290 0.5657 0.172 Uiso 1 1 calc R . .
H703 H 0.5724 0.0519 0.5815 0.172 Uiso 1 1 calc R . .
C71 C 0.7627(6) -0.0479(5) 0.6791(5) 0.137(4) Uani 1 1 d . . .
H711 H 0.7753 -0.1096 0.6781 0.206 Uiso 1 1 calc R . .
H712 H 0.7779 -0.0470 0.7203 0.206 Uiso 1 1 calc R . .
H713 H 0.7982 -0.0280 0.6513 0.206 Uiso 1 1 calc R . .
C72 C 0.6021(6) -0.0111(5) 0.7043(3) 0.098(2) Uani 1 1 d . . .
H721 H 0.6124 -0.0722 0.7035 0.146 Uiso 1 1 calc R . .
H722 H 0.5391 0.0313 0.6925 0.146 Uiso 1 1 calc R . .
H723 H 0.6192 -0.0110 0.7453 0.146 Uiso 1 1 calc R . .
C73 C 0.5015(4) 0.2287(4) 0.3774(3) 0.0684(17) Uani 1 1 d . . .
C74 C 0.6065(6) 0.1695(6) 0.3909(5) 0.121(3) Uani 1 1 d . . .
H743 H 0.6218 0.1337 0.4331 0.181 Uiso 1 1 calc R . .
H742 H 0.6346 0.2096 0.3843 0.181 Uiso 1 1 calc R . .
H741 H 0.6276 0.1288 0.3637 0.181 Uiso 1 1 calc R . .
C75 C 0.4632(5) 0.1600(5) 0.3908(4) 0.094(2) Uani 1 1 d . . .
H751 H 0.4785 0.1277 0.4337 0.140 Uiso 1 1 calc R . .
H752 H 0.4884 0.1166 0.3657 0.140 Uiso 1 1 calc R . .
H753 H 0.3984 0.1924 0.3814 0.140 Uiso 1 1 calc R . .
C76 C 0.4798(9) 0.2805(6) 0.3117(3) 0.157(5) Uani 1 1 d . . .
H761 H 0.5037 0.2379 0.2859 0.236 Uiso 1 1 calc R . .
H762 H 0.5063 0.3219 0.3046 0.236 Uiso 1 1 calc R . .
H763 H 0.4151 0.3152 0.3020 0.236 Uiso 1 1 calc R . .
C77 C 0.2352(4) 0.1557(4) 0.5657(3) 0.0751(18) Uani 1 1 d . . .
C78 C 0.1959(5) 0.1098(4) 0.6162(3) 0.092(2) Uani 1 1 d . . .
H781 H 0.2106 0.1174 0.6554 0.138 Uiso 1 1 calc R . .
H782 H 0.2211 0.0451 0.6177 0.138 Uiso 1 1 calc R . .
H783 H 0.1312 0.1381 0.6070 0.138 Uiso 1 1 calc R . .
C79 C 0.2099(6) 0.1428(5) 0.5030(3) 0.104(3) Uani 1 1 d . . .
H791 H 0.2353 0.1700 0.4708 0.155 Uiso 1 1 calc R . .
H792 H 0.1451 0.1723 0.4941 0.155 Uiso 1 1 calc R . .
H793 H 0.2337 0.0780 0.5052 0.155 Uiso 1 1 calc R . .
C80 C 0.3392(5) 0.1071(5) 0.5804(5) 0.128(3) Uani 1 1 d . . .
H801 H 0.3549 0.1150 0.6193 0.193 Uiso 1 1 calc R . .
H802 H 0.3651 0.1337 0.5483 0.193 Uiso 1 1 calc R . .
H803 H 0.3623 0.0424 0.5826 0.193 Uiso 1 1 calc R . .
C81 C -0.0358(5) 0.2134(6) 0.7793(4) 0.093(2) Uani 1 1 d . . .
C82 C -0.0922(7) 0.2309(8) 0.8326(5) 0.146(4) Uani 1 1 d . . .
H821 H -0.0547 0.2225 0.8684 0.219 Uiso 1 1 calc R . .
H822 H -0.1173 0.1882 0.8415 0.219 Uiso 1 1 calc R . .
H823 H -0.1404 0.2930 0.8218 0.219 Uiso 1 1 calc R . .
C83 C -0.0893(8) 0.2260(9) 0.7214(4) 0.164(5) Uani 1 1 d . . .
H831 H -0.0502 0.2133 0.6893 0.246 Uiso 1 1 calc R . .
H832 H -0.1366 0.2885 0.7091 0.246 Uiso 1 1 calc R . .
H833 H -0.1156 0.1843 0.7287 0.246 Uiso 1 1 calc R . .
C84 C 0.0338(8) 0.1084(7) 0.8034(6) 0.170(5) Uani 1 1 d . . .
H841 H 0.0681 0.0996 0.8409 0.254 Uiso 1 1 calc R . .
H842 H 0.0741 0.0892 0.7727 0.254 Uiso 1 1 calc R . .
H843 H 0.0015 0.0723 0.8112 0.254 Uiso 1 1 calc R . .
C85 C 0.3930(4) -0.0338(5) 0.8396(3) 0.0796(19) Uani 1 1 d . . .
C86 C 0.3355(5) -0.0780(5) 0.8752(4) 0.105(2) Uani 1 1 d . . .
H861 H 0.3418 -0.1296 0.8597 0.158 Uiso 1 1 calc R . .
H862 H 0.2728 -0.0328 0.8691 0.158 Uiso 1 1 calc R . .
H863 H 0.3566 -0.0988 0.9185 0.158 Uiso 1 1 calc R . .
C87 C 0.3596(5) -0.0005(5) 0.7697(3) 0.103(2) Uani 1 1 d . . .
H871 H 0.3671 -0.0523 0.7540 0.154 Uiso 1 1 calc R . .
H872 H 0.3943 0.0276 0.7481 0.154 Uiso 1 1 calc R . .
H873 H 0.2966 0.0439 0.7634 0.154 Uiso 1 1 calc R . .
C88 C 0.4932(5) -0.1111(5) 0.8483(4) 0.109(2) Uani 1 1 d . . .
H881 H 0.4962 -0.1603 0.8314 0.163 Uiso 1 1 calc R . .
H882 H 0.5146 -0.1346 0.8916 0.163 Uiso 1 1 calc R . .
H883 H 0.5305 -0.0859 0.8274 0.163 Uiso 1 1 calc R . .
C89 C 0.1367(4) 0.8307(4) 0.4887(3) 0.0726(17) Uani 1 1 d . . .
C90 C 0.0319(4) 0.8669(5) 0.4847(3) 0.090(2) Uani 1 1 d . . .
H901 H 0.0059 0.8973 0.4425 0.135 Uiso 1 1 calc R . .
H902 H 0.0067 0.9098 0.5101 0.135 Uiso 1 1 calc R . .
H903 H 0.0187 0.8159 0.4989 0.135 Uiso 1 1 calc R . .
C91 C 0.1565(5) 0.9122(5) 0.4658(3) 0.092(2) Uani 1 1 d . . .
H911 H 0.1284 0.9437 0.4242 0.138 Uiso 1 1 calc R . .
H912 H 0.2209 0.8904 0.4668 0.138 Uiso 1 1 calc R . .
H913 H 0.1328 0.9541 0.4921 0.138 Uiso 1 1 calc R . .
C92 C 0.1719(5) 0.7660(5) 0.4432(3) 0.092(2) Uani 1 1 d . . .
H921 H 0.1417 0.7998 0.4024 0.137 Uiso 1 1 calc R . .
H922 H 0.1596 0.7142 0.4569 0.137 Uiso 1 1 calc R . .
H923 H 0.2361 0.7442 0.4426 0.137 Uiso 1 1 calc R . .
C93 C 0.1447(6) 0.8355(5) 0.7171(3) 0.099(2) Uani 1 1 d . . .
C94 C 0.1178(6) 0.7732(6) 0.7668(4) 0.113(3) Uani 1 1 d . . .
H941 H 0.0930 0.8039 0.7991 0.169 Uiso 1 1 calc R . .
H942 H 0.1705 0.7156 0.7840 0.169 Uiso 1 1 calc R . .
H943 H 0.0733 0.7617 0.7481 0.169 Uiso 1 1 calc R . .
C95 C 0.2142(7) 0.8590(6) 0.7452(4) 0.116(3) Uani 1 1 d . . .
H951 H 0.1886 0.8904 0.7770 0.175 Uiso 1 1 calc R . .
H952 H 0.2286 0.8982 0.7134 0.175 Uiso 1 1 calc R . .
H953 H 0.2683 0.8030 0.7626 0.175 Uiso 1 1 calc R . .
C96 C 0.0540(6) 0.9257(6) 0.6896(4) 0.137(4) Uani 1 1 d . . .
H961 H 0.0294 0.9572 0.7215 0.206 Uiso 1 1 calc R . .
H962 H 0.0111 0.9095 0.6738 0.206 Uiso 1 1 calc R . .
H963 H 0.0662 0.9655 0.6568 0.206 Uiso 1 1 calc R . .
N1 N 0.3691(3) 0.4857(3) 0.6837(2) 0.0575(12) Uani 1 1 d . . .
H1N H 0.4240 0.4346 0.6915 0.069 Uiso 1 1 calc . . .
N3 N 0.5975(4) 0.3985(4) 0.8740(3) 0.0922(17) Uani 1 1 d . . .
N4 N 0.4660(4) 0.4741(4) 0.8157(2) 0.0803(15) Uani 1 1 d . . .
N5 N 0.2537(5) 0.5109(4) 0.8230(2) 0.0837(16) Uani 1 1 d . . .
N6 N 0.1273(6) 0.5245(5) 0.8614(4) 0.112(2) Uani 1 1 d . . .
O1 O 0.5107(3) 0.2579(3) 0.85596(19) 0.0810(13) Uani 1 1 d . . .
O2 O 0.5795(2) 0.3851(2) 0.67316(16) 0.0617(10) Uani 1 1 d . . .
O3 O 0.3568(2) 0.4588(2) 0.54734(15) 0.0563(10) Uani 1 1 d . . .
O4 O 0.1172(2) 0.5391(2) 0.55090(16) 0.0601(10) Uani 1 1 d . . .
O5 O 0.1794(3) 0.4071(3) 0.75258(19) 0.0741(12) Uani 1 1 d . . .
O6 O 0.3445(3) 0.2710(3) 0.9403(2) 0.0863(13) Uani 1 1 d . . .
O7 O 0.3061(3) 0.6545(3) 0.73764(18) 0.0758(12) Uani 1 1 d . . .
O1A O 0.582(2) 0.7008(13) 0.2567(12) 0.093(12) Uani 1 1 d D . .
HO1 H 0.5350 0.7210 0.2225 0.127 Uiso 1 1 d D . .
C2A C 0.6002(5) 0.7754(6) 0.2654(3) 0.100(19) Uani 1 1 d D . .
H2A H 0.6421 0.7542 0.3035 0.190 Uiso 1 1 d D . .
H2B H 0.5467 0.8311 0.2711 0.190 Uiso 1 1 d D . .
H2C H 0.6291 0.7985 0.2322 0.190 Uiso 1 1 d D . .
O1B O 0.067(3) 0.327(5) 0.2876(7) 0.27(5) Uani 1 1 d D . .
HO2 H 0.0178 0.3394 0.2568 0.253 Uiso 1 1 d D . .
C2B C 0.0489(4) 0.2879(5) 0.3489(6) 0.31(11) Uani 1 1 d D . .
H2D H -0.0068 0.2807 0.3507 0.190 Uiso 1 1 d D . .
H2E H 0.0987 0.2268 0.3696 0.190 Uiso 1 1 d D . .
H2F H 0.0431 0.3275 0.3780 0.190 Uiso 1 1 d D . .
O1C O 0.1756(13) 0.4653(10) 0.275(4) 0.35(4) Uani 1 1 d D . .
HO3 H 0.1130 0.4755 0.2854 0.253 Uiso 1 1 d D . .
C2C C 0.2177(5) 0.3641(8) 0.2897(3) 0.44(19) Uani 1 1 d D . .
H2G H 0.2710 0.3351 0.2665 0.253 Uiso 1 1 d D . .
H2H H 0.2415 0.3305 0.3336 0.253 Uiso 1 1 d D . .
H2I H 0.1748 0.3426 0.2790 0.253 Uiso 1 1 d D . .
Cl1 Cl 0.1363(5) 0.5672(5) 0.0695(2) 0.2473(17) Uani 1 1 d . . .
O1D O 0.060(2) 0.6476(15) 0.0491(18) 0.40(3) Uani 1 1 d P . .
O2D O 0.1366(11) 0.4848(12) 0.0556(6) 0.166(7) Uani 1 1 d P . .
O3D O 0.152(2) 0.5535(19) 0.1294(10) 0.28274(4) Uani 1 1 d P . .
O4D O 0.2105(15) 0.5671(16) 0.0447(9) 0.214(5) Uani 1 1 d P . .
O1E O 0.662(2) 0.326(7) 0.132(4) 0.36(7) Uani 1 1 d D . .
H1J H 0.5996 0.3633 0.1120 0.320 Uiso 1 1 d D . .
H2J H 0.6982 0.3532 0.1101 0.320 Uiso 1 1 d D . .
O1F O 0.495(9) 0.399(6) 0.0369(5) 0.42(10) Uani 1 1 d D . .
H1K H 0.4874 0.4262 -0.0079 0.320 Uiso 1 1 d D . .
H2K H 0.4815 0.3465 0.0412 0.320 Uiso 1 1 d D . .
O1G O 0.252(3) 0.270(2) 0.178(6) 0.40(9) Uani 1 1 d D . .
H1L H 0.1938 0.2814 0.1596 0.320 Uiso 1 1 d D . .
H2L H 0.2931 0.2054 0.1823 0.320 Uiso 1 1 d D . .

loop_
_atom_site_aniso_label
_atom_site_aniso_U_11
_atom_site_aniso_U_22
_atom_site_aniso_U_33
_atom_site_aniso_U_23
_atom_site_aniso_U_13
_atom_site_aniso_U_12
Zn1 0.0929(6) 0.0625(5) 0.0523(5) 0.0035(4) 0.0119(4) -0.0353(5)
C1 0.072(5) 0.082(5) 0.061(4) 0.029(4) -0.013(4) -0.042(4)
C2 0.080(5) 0.086(5) 0.062(4) 0.033(4) -0.009(4) -0.048(4)
C3 0.083(5) 0.089(5) 0.087(5) 0.047(4) -0.026(4) -0.054(5)
C4 0.071(5) 0.081(5) 0.082(5) 0.037(4) -0.009(4) -0.037(4)
C5 0.070(5) 0.096(5) 0.069(4) 0.028(4) -0.007(3) -0.045(4)
C6 0.078(5) 0.080(5) 0.060(4) 0.026(4) 0.002(4) -0.046(4)
C7 0.088(5) 0.078(5) 0.061(4) 0.018(4) 0.008(4) -0.038(4)
C8 0.090(5) 0.091(5) 0.053(4) 0.009(4) 0.002(4) -0.055(4)
C9 0.174(9) 0.112(6) 0.064(4) -0.004(4) 0.007(5) -0.109(7)
C10 0.151(8) 0.155(8) 0.070(5) -0.009(5) 0.003(5) -0.116(7)
C11 0.117(7) 0.152(8) 0.096(6) -0.001(6) -0.024(5) -0.068(6)
C12 0.086(5) 0.070(4) 0.065(4) 0.021(3) 0.002(3) -0.041(4)
C13 0.052(3) 0.053(4) 0.063(4) 0.019(3) 0.006(3) -0.022(3)
C14 0.058(4) 0.054(4) 0.067(4) 0.024(3) 0.005(3) -0.022(3)
C15 0.063(4) 0.043(4) 0.077(5) 0.010(3) 0.025(3) -0.017(3)
C16 0.055(4) 0.045(4) 0.071(4) 0.004(3) 0.022(3) -0.014(3)
C17 0.043(3) 0.050(4) 0.052(4) 0.009(3) 0.014(3) -0.013(3)
C18 0.049(3) 0.047(4) 0.056(4) 0.008(3) 0.013(3) -0.019(3)
C19 0.078(4) 0.065(4) 0.085(4) 0.008(3) 0.006(3) -0.040(4)
C20 0.054(3) 0.045(3) 0.057(3) 0.006(3) 0.017(3) -0.016(3)
C21 0.058(4) 0.043(3) 0.053(3) 0.012(3) 0.015(3) -0.017(3)
C22 0.061(4) 0.047(3) 0.059(4) 0.001(3) 0.025(3) -0.020(3)
C23 0.062(4) 0.037(3) 0.065(4) 0.008(3) 0.024(3) -0.019(3)
C24 0.080(5) 0.048(3) 0.047(3) 0.003(3) 0.019(3) -0.033(3)
C25 0.057(4) 0.038(3) 0.044(3) 0.017(3) 0.009(3) -0.015(3)
C26 0.055(4) 0.036(3) 0.048(3) 0.013(3) 0.018(3) -0.013(3)
C27 0.060(3) 0.046(3) 0.042(3) 0.010(3) 0.009(3) -0.016(3)
C28 0.050(3) 0.048(3) 0.051(3) 0.007(3) 0.014(3) -0.016(3)
C29 0.061(4) 0.047(3) 0.052(3) 0.010(3) 0.009(3) -0.017(3)
C30 0.041(3) 0.045(4) 0.055(3) 0.009(3) 0.006(3) -0.004(3)
C31 0.049(3) 0.045(4) 0.061(4) 0.000(3) 0.011(3) -0.014(3)
C32 0.049(3) 0.043(3) 0.056(3) 0.010(3) 0.012(3) -0.006(3)
C33 0.053(3) 0.043(4) 0.062(4) 0.019(3) 0.006(3) -0.006(3)
C34 0.048(3) 0.056(4) 0.052(3) 0.013(3) 0.003(3) -0.006(3)
C35 0.046(3) 0.032(3) 0.061(4) 0.012(3) 0.001(3) -0.005(3)
C36 0.068(4) 0.047(3) 0.096(5) 0.005(3) 0.002(4) -0.015(3)
C37 0.067(4) 0.053(4) 0.063(4) 0.006(3) 0.023(3) -0.002(3)
C38 0.060(4) 0.056(4) 0.062(4) 0.004(3) 0.021(3) -0.010(3)
C39 0.055(4) 0.077(4) 0.059(4) -0.002(4) 0.013(3) -0.019(3)
C40 0.053(4) 0.084(4) 0.064(4) -0.004(4) 0.013(3) -0.028(4)
C41 0.062(4) 0.067(4) 0.070(4) 0.019(3) 0.014(4) -0.024(4)
C42 0.061(4) 0.071(4) 0.056(4) 0.003(3) 0.020(3) -0.022(3)
C43 0.056(4) 0.054(4) 0.070(4) 0.005(3) 0.026(3) -0.014(3)
C44 0.082(4) 0.058(4) 0.087(5) -0.012(3) 0.029(4) -0.029(4)
C45 0.098(6) 0.066(4) 0.067(5) -0.014(3) 0.044(4) -0.037(4)
C46 0.183(10) 0.136(8) 0.076(6) -0.039(6) 0.063(7) -0.072(8)
C47 0.152(8) 0.104(6) 0.054(5) -0.014(4) 0.025(5) -0.058(6)
C48 0.136(8) 0.162(9) 0.139(8) -0.045(7) 0.082(7) -0.074(7)
C49 0.086(5) 0.082(5) 0.068(4) 0.000(4) 0.013(4) -0.042(4)
C50 0.058(4) 0.072(5) 0.059(4) 0.018(3) 0.003(3) -0.037(4)
C51 0.065(4) 0.078(5) 0.056(4) 0.021(4) -0.003(3) -0.037(4)
C52 0.075(5) 0.068(4) 0.057(4) 0.026(3) -0.002(3) -0.033(4)
C53 0.067(4) 0.069(4) 0.067(4) 0.022(4) 0.000(4) -0.034(4)
C54 0.062(5) 0.086(5) 0.056(4) 0.036(4) -0.003(3) -0.039(4)
C55 0.092(6) 0.082(5) 0.054(4) 0.015(4) 0.012(4) -0.056(5)
C56 0.124(7) 0.144(7) 0.071(5) -0.008(5) 0.015(5) -0.075(6)
C57 0.080(5) 0.102(5) 0.061(4) 0.041(4) -0.009(4) -0.050(4)
C58 0.057(3) 0.043(3) 0.056(3) 0.006(3) 0.020(3) -0.013(3)
C59 0.057(3) 0.039(3) 0.051(4) 0.006(3) 0.016(3) -0.016(3)
C60 0.057(4) 0.046(3) 0.055(4) 0.000(3) 0.023(3) -0.015(3)
C61 0.056(4) 0.040(3) 0.068(4) 0.002(3) 0.019(3) -0.011(3)
C62 0.073(4) 0.047(3) 0.071(4) 0.003(3) 0.025(4) -0.011(3)
C63 0.079(4) 0.051(4) 0.067(4) -0.007(3) 0.028(4) -0.020(4)
C64 0.082(4) 0.041(4) 0.062(4) -0.002(3) 0.017(4) -0.023(4)
C65 0.072(5) 0.110(6) 0.111(6) 0.069(5) -0.020(5) -0.039(5)
C66 0.172(15) 0.31(3) 0.45(3) -0.15(2) -0.20(2) 0.079(16)
C67 0.145(11) 0.225(16) 0.269(19) 0.150(15) 0.095(13) 0.069(11)
C68 0.167(13) 0.185(14) 0.330 0.145(13) 0.079(13) 0.003(11)
C69 0.083(5) 0.052(4) 0.088(5) 0.004(3) 0.031(4) -0.022(4)
C70 0.165(8) 0.064(5) 0.125(7) -0.025(4) 0.073(6) -0.061(5)
C71 0.115(7) 0.052(4) 0.199(10) -0.001(5) 0.055(7) -0.012(5)
C72 0.128(6) 0.066(4) 0.103(5) -0.006(4) 0.043(5) -0.055(5)
C73 0.089(5) 0.053(3) 0.063(4) -0.014(3) 0.033(3) -0.033(4)
C74 0.104(6) 0.118(6) 0.177(8) -0.092(7) 0.076(6) -0.058(6)
C75 0.096(5) 0.072(4) 0.119(6) -0.036(4) 0.039(5) -0.039(4)
C76 0.289(14) 0.093(6) 0.071(5) -0.029(5) 0.071(7) -0.068(8)
C77 0.068(4) 0.046(4) 0.085(5) 0.010(3) 0.020(3) -0.016(3)
C78 0.104(5) 0.054(4) 0.101(5) 0.007(4) 0.023(4) -0.033(4)
C79 0.141(7) 0.062(4) 0.099(6) -0.017(4) 0.051(5) -0.041(5)
C80 0.063(5) 0.048(4) 0.214(10) 0.016(5) 0.017(5) 0.004(4)
C81 0.076(5) 0.104(6) 0.097(5) -0.006(5) 0.022(4) -0.048(5)
C82 0.165(9) 0.193(10) 0.153(8) -0.057(8) 0.087(7) -0.138(9)
C83 0.194(11) 0.244(13) 0.094(6) -0.005(7) 0.000(7) -0.153(11)
C84 0.168(10) 0.135(9) 0.224(13) -0.001(9) 0.012(9) -0.104(9)
C85 0.072(4) 0.074(4) 0.067(4) 0.018(4) -0.004(3) -0.027(4)
C86 0.100(6) 0.097(5) 0.109(6) 0.007(5) 0.018(5) -0.051(5)
C87 0.107(6) 0.091(5) 0.081(5) 0.006(4) -0.002(4) -0.032(5)
C88 0.084(5) 0.083(5) 0.129(7) -0.003(5) 0.001(5) -0.023(4)
C89 0.059(4) 0.055(4) 0.068(4) 0.016(3) 0.008(3) -0.010(3)
C90 0.056(4) 0.074(4) 0.106(5) 0.006(4) 0.009(4) -0.012(3)
C91 0.075(4) 0.074(4) 0.092(5) 0.026(4) 0.004(4) -0.026(4)
C92 0.081(5) 0.088(5) 0.062(4) 0.005(4) -0.008(4) -0.012(4)
C93 0.116(6) 0.064(4) 0.082(5) -0.014(4) 0.039(5) -0.014(5)
C94 0.137(7) 0.101(6) 0.092(5) -0.034(5) 0.067(5) -0.043(5)
C95 0.167(8) 0.090(6) 0.100(6) -0.035(5) 0.028(6) -0.061(6)
C96 0.140(8) 0.085(6) 0.132(7) -0.046(5) 0.046(6) 0.004(5)
N1 0.050(3) 0.045(3) 0.060(3) 0.006(2) 0.004(2) -0.015(2)
N3 0.106(5) 0.110(5) 0.068(4) -0.002(4) 0.010(3) -0.065(4)
N4 0.109(4) 0.084(4) 0.052(3) 0.008(3) 0.007(3) -0.059(4)
N5 0.109(5) 0.072(4) 0.059(4) -0.004(3) 0.026(3) -0.038(4)
N6 0.144(6) 0.108(5) 0.087(5) -0.028(4) 0.061(5) -0.059(5)
O1 0.078(3) 0.075(3) 0.063(3) 0.031(2) -0.009(2) -0.034(3)
O2 0.061(2) 0.048(2) 0.059(2) 0.0079(18) 0.0118(19) -0.020(2)
O3 0.062(2) 0.0391(19) 0.046(2) 0.0069(18) 0.0186(18) -0.0127(18)
O4 0.049(2) 0.044(2) 0.062(2) 0.0068(19) 0.0008(19) -0.0085(19)
O5 0.064(3) 0.058(3) 0.085(3) -0.004(2) 0.030(2) -0.021(2)
O6 0.092(3) 0.103(4) 0.065(3) 0.009(3) 0.012(2) -0.058(3)
O7 0.098(3) 0.059(3) 0.058(3) 0.000(2) 0.012(2) -0.031(2)
O1A 0.102(4) 0.088(3) 0.078(3) 0.023(3) -0.005(3) -0.037(3)
C2A 0.128(6) 0.071(5) 0.104(6) 0.006(4) 0.013(5) -0.054(5)
O1B 0.183(9) 0.241(11) 0.188(9) -0.033(8) -0.002(7) 0.060(8)
C1B 0.42(3) 0.171(13) 0.102(9) 0.011(9) 0.012(13) 0.067(15)
O1C 0.22(2) 0.41(4) 0.30(2) -0.22(3) -0.031(18) 0.08(2)
C1C 0.160(16) 0.64(6) 0.46(4) -0.38(5) -0.07(2) 0.10(3)
Cl1 0.334(6) 0.364 0.197(4) -0.173(3) 0.157(4) -0.246(4)
O1D 0.38(4) 0.118(15) 0.49(5) -0.02(2) -0.24(4) 0.05(2)
O2D 0.240(16) 0.266(17) 0.152(11) -0.149(12) 0.142(11) -0.212(15)
O3D 0.353 0.306 0.154 -0.100 0.004(14) -0.100
O4D 0.251(18) 0.336 0.201(16) -0.115(15) 0.103(14) -0.239(11)
O1E 0.41(2) 0.224(13) 0.39(2) 0.009(13) 0.003(17) -0.151(15)
O1F 0.49(3) 0.212(13) 0.42(2) -0.156(14) 0.06(2) -0.084(15)
O1G 0.40(2) 0.32(2) 0.312(19) -0.009(16) 0.047(18) -0.026(17)

loop_
_geom_bond_atom_site_label_1
_geom_bond_atom_site_label_2
_geom_bond_distance
_geom_bond_site_symmetry_2
_geom_bond_publ_flag
Zn1 O7 1.930(6) . ?
Zn1 N5 1.996(8) . ?
Zn1 N4 2.052(9) . ?
Zn1 N1 2.057(6) . ?
C1 C6 1.379(10) . ?
C1 C2 1.398(10) . ?
C1 O1 1.416(10) . ?
C2 C3 1.400(11) . ?
C2 C57 1.529(10) . ?
C3 C4 1.405(10) . ?
C4 C5 1.396(10) . ?
C4 C65 1.508(13) . ?
C5 C6 1.389(11) . ?
C6 C12 1.533(10) . ?
C7 O1 1.430(9) . ?
C7 C8 1.491(10) . ?
C8 N4 1.325(10) . ?
C8 N3 1.379(9) . ?
C9 C10 1.356(13) . ?
C9 N4 1.380(9) . ?
C10 N3 1.366(10) . ?
C11 N3 1.493(13) . ?
C12 C13 1.529(9) . ?
C13 C14 1.372(8) . ?
C13 C18 1.401(10) . ?
C14 C15 1.412(9) . ?
C15 C16 1.397(10) . ?
C15 C69 1.538(9) . ?
C16 C17 1.392(8) . ?
C17 C18 1.398(8) . ?
C17 C20 1.550(10) . ?
C18 O2 1.405(7) . ?
C19 O2 1.439(7) . ?
C20 C21 1.499(9) . ?
C21 C26 1.405(9) . ?
C21 C22 1.420(9) . ?
C22 C23 1.385(9) . ?
C23 C24 1.397(9) . ?
C23 C73 1.539(9) . ?
C24 C25 1.407(9) . ?
C25 C26 1.392(8) . ?
C25 C29 1.520(9) . ?
C26 O3 1.390(8) . ?
C27 O3 1.469(7) . ?
C27 C28 1.522(9) . ?
C28 N1 1.486(7) . ?
C29 C30 1.530(8) . ?
C30 C31 1.386(8) . ?
C30 C35 1.399(9) . ?
C31 C32 1.379(8) . ?
C32 C33 1.388(9) . ?
C32 C77 1.533(9) . ?
C33 C34 1.427(9) . ?
C34 C35 1.406(9) . ?
C34 C37 1.515(9) . ?
C35 O4 1.379(7) . ?
C36 O4 1.431(10) . ?
C37 C38 1.513(9) . ?
C38 C43 1.389(10) . ?
C38 C39 1.396(9) . ?
C39 C40 1.384(10) . ?
C40 C41 1.381(10) . ?
C40 C81 1.533(10) . ?
C41 C42 1.406(9) . ?
C42 C43 1.401(9) . ?
C42 C49 1.491(10) . ?
C43 O5 1.420(7) . ?
C44 O5 1.451(8) . ?
C44 C45 1.476(10) . ?
C45 N6 1.340(9) . ?
C45 N5 1.347(9) . ?
C46 N6 1.334(12) . ?
C46 C47 1.375(13) . ?
C47 N5 1.360(9) . ?
C48 N6 1.470(12) . ?
C49 C50 1.495(11) . ?
C50 C51 1.385(9) . ?
C50 C55 1.396(9) . ?
C51 C52 1.404(11) . ?
C52 C53 1.420(9) . ?
C52 C85 1.535(10) . ?
C53 C54 1.369(10) . ?
C54 C55 1.416(11) . ?
C54 C57 1.531(10) . ?
C55 O6 1.420(8) . ?
C56 O6 1.459(9) . ?
C58 N1 1.516(8) . ?
C58 C59 1.520(10) . ?
C59 C60 1.394(9) . ?
C59 C64 1.414(9) . ?
C60 C61 1.387(10) . ?
C61 C62 1.400(9) . ?
C61 C89 1.520(10) . ?
C62 C63 1.413(10) . ?
C63 C64 1.423(11) . ?
C63 C93 1.564(10) . ?
C64 O7 1.353(9) . ?
C65 C67 1.400(16) . ?
C65 C68 1.404(15) . ?
C65 C66 1.51(2) . ?
C69 C70 1.528(11) . ?
C69 C72 1.545(10) . ?
C69 C71 1.564(13) . ?
C73 C76 1.478(11) . ?
C73 C75 1.519(9) . ?
C73 C74 1.558(12) . ?
C77 C78 1.529(10) . ?
C77 C80 1.540(11) . ?
C77 C79 1.549(10) . ?
C81 C83 1.489(12) . ?
C81 C82 1.509(12) . ?
C81 C84 1.570(15) . ?
C85 C87 1.547(10) . ?
C85 C88 1.561(12) . ?
C85 C86 1.565(10) . ?
C89 C91 1.520(9) . ?
C89 C90 1.559(9) . ?
C89 C92 1.566(10) . ?
C93 C95 1.547(12) . ?
C93 C94 1.552(11) . ?
C93 C96 1.574(14) . ?
O1A C2A 1.418(8) . ?
O1B C1B 1.43(2) . ?
O1C C1C 1.44(4) . ?
Cl1 O3D 1.31(2) . ?
Cl1 O4D 1.346(17) . ?
Cl1 O1D 1.35(2) . ?
Cl1 O2D 1.474(12) . ?
